data_7118124
loop_
_publ_author_name
'Jia, Yan-Yuan'
'Zhang, Ying-Hui'
'Xu, Jian'
'Feng, Rui'
'Zhang, Ming-Shi'
'Bu, Xian-He'

_publ_section_title
;
 A high-performance &quot;sweeper&quot; for toxic cationic herbicides: an
 anionic metal-organic framework with a tetrapodal cage.
;
_journal_issue 98
_journal_name_full 'Chemical communications (Cambridge, England)'
_journal_page_first 17439
_journal_page_last 17442
_journal_paper_doi 10.1039/c5cc07249b
_journal_volume 51
_journal_year 2015
_chemical_formula_sum 'C14 H4 N O9 Zn2'
_chemical_formula_weight 460.92
_chemical_name_systematic
; 
 ? 
;
_space_group_IT_number 217
_symmetry_cell_setting cubic
_symmetry_space_group_name_Hall 'I -4 2 3'
_symmetry_space_group_name_H-M 'I -4 3 m'
_atom_sites_solution_hydrogens geom
_atom_sites_solution_primary direct
_atom_sites_solution_secondary difmap
_audit_creation_method SHELXL-97
_audit_update_record
;
2015-08-08 deposited with the CCDC.
2015-10-06 downloaded from the CCDC.
;
_cell_angle_alpha 90.00
_cell_angle_beta 90.00
_cell_angle_gamma 90.00
_cell_formula_units_Z 24
_cell_length_a 28.122(3)
_cell_length_b 28.122(3)
_cell_length_c 28.122(3)
_cell_measurement_temperature 293(2)
_cell_volume 22240(4)
_computing_structure_refinement 'SHELXL-97 (Sheldrick, 1997)'
_computing_structure_solution 'SHELXS-97 (Sheldrick, 1990)'
_diffrn_ambient_temperature 293(2)
_diffrn_measured_fraction_theta_full 0.996
_diffrn_measured_fraction_theta_max 0.996
_diffrn_measurement_device_type 'Bruker P4'
_diffrn_measurement_method '\w scans'
_diffrn_radiation_monochromator graphite
_diffrn_radiation_source 'fine-focus sealed tube'
_diffrn_radiation_type MoK\a
_diffrn_radiation_wavelength 0.71073
_diffrn_reflns_av_R_equivalents 0.0000
_diffrn_reflns_av_sigmaI/netI 0.0507
_diffrn_reflns_limit_h_max 19
_diffrn_reflns_limit_h_min -19
_diffrn_reflns_limit_k_max 24
_diffrn_reflns_limit_k_min 0
_diffrn_reflns_limit_l_max 34
_diffrn_reflns_limit_l_min 3
_diffrn_reflns_number 3780
_diffrn_reflns_theta_full 25.49
_diffrn_reflns_theta_max 25.49
_diffrn_reflns_theta_min 3.07
_exptl_absorpt_coefficient_mu 1.316
_exptl_absorpt_correction_T_max 0.7344
_exptl_absorpt_correction_T_min 0.6632
_exptl_crystal_colour colorless
_exptl_crystal_density_diffrn 0.826
_exptl_crystal_density_method 'not measured'
_exptl_crystal_description block
_exptl_crystal_F_000 5448
_exptl_crystal_size_max 0.34
_exptl_crystal_size_mid 0.28
_exptl_crystal_size_min 0.25
_platon_squeeze_details
;
;
_refine_diff_density_max 0.630
_refine_diff_density_min -0.760
_refine_diff_density_rms 0.099
_refine_ls_abs_structure_details 'Flack H D (1983), Acta Cryst. A39, 876-881'
_refine_ls_abs_structure_Flack -0.23(3)
_refine_ls_extinction_method none
_refine_ls_goodness_of_fit_ref 1.074
_refine_ls_hydrogen_treatment mixed
_refine_ls_matrix_type full
_refine_ls_number_parameters 146
_refine_ls_number_reflns 3780
_refine_ls_number_restraints 89
_refine_ls_restrained_S_all 1.094
_refine_ls_R_factor_all 0.0632
_refine_ls_R_factor_gt 0.0537
_refine_ls_shift/su_max 0.002
_refine_ls_shift/su_mean 0.000
_refine_ls_structure_factor_coef Fsqd
_refine_ls_weighting_details 'calc w=1/[\s^2^(Fo^2^)+(0.0968P)^2^+0.0000P] where P=(Fo^2^+2Fc^2^)/3'
_refine_ls_weighting_scheme calc
_refine_ls_wR_factor_gt 0.1498
_refine_ls_wR_factor_ref 0.1537
_reflns_number_gt 3200
_reflns_number_total 3780
_reflns_threshold_expression >2sigma(I)
_cod_data_source_file c5cc07249b2.cif
_cod_data_source_block 1
_cod_depositor_comments
;
The following automatic conversions were performed:

'_symmetry_cell_setting' value 'Cubic' changed to 'cubic' according
to
/usr/data/users/saulius/crontab/automatic-downloads/current/RSC/lib/dictionaries/cif_core.dic
dictionary named 'cif_core.dic' version 2.4.2 from 2011-04-26.

Automatic conversion script
Id: cif_fix_values 4268 2015-11-12 08:31:59Z antanas 
;
_cod_original_cell_volume 22241(4)
_cod_original_sg_symbol_H-M I-43m
_cod_database_code 7118124

loop_
_symmetry_equiv_pos_as_xyz
'x, y, z'
'-x, -y, z'
'-x, y, -z'
'x, -y, -z'
'z, x, y'
'z, -x, -y'
'-z, -x, y'
'-z, x, -y'
'y, z, x'
'-y, z, -x'
'y, -z, -x'
'-y, -z, x'
'y, x, z'
'-y, -x, z'
'y, -x, -z'
'-y, x, -z'
'x, z, y'
'-x, z, -y'
'-x, -z, y'
'x, -z, -y'
'z, y, x'
'z, -y, -x'
'-z, y, -x'
'-z, -y, x'
'x+1/2, y+1/2, z+1/2'
'-x+1/2, -y+1/2, z+1/2'
'-x+1/2, y+1/2, -z+1/2'
'x+1/2, -y+1/2, -z+1/2'
'z+1/2, x+1/2, y+1/2'
'z+1/2, -x+1/2, -y+1/2'
'-z+1/2, -x+1/2, y+1/2'
'-z+1/2, x+1/2, -y+1/2'
'y+1/2, z+1/2, x+1/2'
'-y+1/2, z+1/2, -x+1/2'
'y+1/2, -z+1/2, -x+1/2'
'-y+1/2, -z+1/2, x+1/2'
'y+1/2, x+1/2, z+1/2'
'-y+1/2, -x+1/2, z+1/2'
'y+1/2, -x+1/2, -z+1/2'
'-y+1/2, x+1/2, -z+1/2'
'x+1/2, z+1/2, y+1/2'
'-x+1/2, z+1/2, -y+1/2'
'-x+1/2, -z+1/2, y+1/2'
'x+1/2, -z+1/2, -y+1/2'
'z+1/2, y+1/2, x+1/2'
'z+1/2, -y+1/2, -x+1/2'
'-z+1/2, y+1/2, -x+1/2'
'-z+1/2, -y+1/2, x+1/2'

loop_
_atom_site_label
_atom_site_type_symbol
_atom_site_fract_x
_atom_site_fract_y
_atom_site_fract_z
_atom_site_U_iso_or_equiv
_atom_site_adp_type
_atom_site_occupancy
_atom_site_symmetry_multiplicity
_atom_site_calc_flag
_atom_site_refinement_flags
Zn1 Zn 0.13897(2) 0.67249(2) 1.05399(2) 0.0324(2) Uani 1 1 d .
O1 O 0.19107(16) 0.68719(18) 1.01258(17) 0.0623(13) Uani 1 1 d U
O2 O 0.2052(3) 0.6173(3) 0.9852(3) 0.132(3) Uani 1 1 d U
O3 O 0.39989(17) 0.65555(19) 0.87656(19) 0.0693(15) Uani 1 1 d U
O4 O 0.14419(19) 0.73240(18) 1.08948(18) 0.0710(15) Uani 1 1 d U
C1 C 0.2152(3) 0.6591(3) 0.9917(3) 0.073(2) Uani 1 1 d .
C2 C 0.2782(2) 0.7218(2) 0.9867(4) 0.058(3) Uani 1 2 d S
H2 H 0.2597 0.7403 1.0070 0.069 Uiso 1 2 calc SR
C3 C 0.2622(2) 0.6772(2) 0.9709(3) 0.0577(18) Uani 1 1 d .
C4 C 0.2894(2) 0.6500(2) 0.9395(2) 0.0554(18) Uani 1 1 d .
H4 H 0.2784 0.6207 0.9291 0.066 Uiso 1 1 calc R
C5 C 0.3328(3) 0.6672(3) 0.9243(3) 0.057(2) Uani 1 2 d S
C6 C 0.3615(2) 0.6385(2) 0.8906(3) 0.044(2) Uani 1 2 d S
C7 C 0.1249(2) 0.7483(4) 1.1249(2) 0.053(3) Uani 1 2 d S
C8 C 0.1447(2) 0.7945(3) 1.1447(2) 0.048(2) Uani 1 2 d S
C9 C 0.1843(2) 0.8157(2) 1.1254(3) 0.051(2) Uani 1 2 d S
H9 H 0.1974 0.8026 1.0980 0.062 Uiso 1 2 calc SR
O5 O -0.0771(5) 0.6721(5) 0.9719(5) 0.056(3) Uani 0.50 1 d PDU
N1 N 0.0741(6) 0.6561(5) 1.0320(6) 0.048(3) Uani 0.50 1 d PDU
C12 C 0.0498(4) 0.6656(5) 0.9940(4) 0.050(2) Uani 0.50 1 d PDU
C10 C 0.0000 0.6639(5) 1.0000 0.060(3) Uani 1 4 d SDU
C11 C -0.0391(4) 0.6635(8) 0.9609(4) 0.056(3) Uani 0.50 2 d SPDU

loop_
_atom_site_aniso_label
_atom_site_aniso_U_11
_atom_site_aniso_U_22
_atom_site_aniso_U_33
_atom_site_aniso_U_23
_atom_site_aniso_U_13
_atom_site_aniso_U_12
Zn1 0.0265(3) 0.0424(4) 0.0284(3) 0.0001(3) 0.0004(3) -0.0031(3)
O1 0.060(3) 0.067(3) 0.061(3) -0.006(2) 0.039(2) -0.006(2)
O2 0.120(5) 0.105(5) 0.170(6) -0.035(5) 0.062(5) -0.036(4)
O3 0.058(3) 0.069(3) 0.081(3) -0.028(3) 0.029(3) -0.007(2)
O4 0.082(3) 0.067(3) 0.065(3) -0.034(3) 0.032(3) -0.031(3)
C1 0.066(5) 0.057(5) 0.095(6) -0.014(4) 0.030(5) -0.033(4)
C2 0.056(4) 0.056(4) 0.061(6) -0.027(4) 0.027(4) 0.000(5)
C3 0.048(4) 0.049(4) 0.076(5) -0.018(4) 0.015(3) -0.011(3)
C4 0.064(4) 0.048(4) 0.054(4) -0.015(3) 0.023(3) -0.012(3)
C5 0.056(4) 0.056(4) 0.058(6) -0.017(4) 0.017(4) -0.014(5)
C6 0.042(3) 0.042(3) 0.048(5) -0.015(3) 0.015(3) 0.000(4)
C7 0.035(3) 0.090(7) 0.035(3) -0.023(3) 0.001(4) -0.023(3)
C8 0.040(3) 0.064(6) 0.040(3) -0.021(3) 0.011(4) -0.021(3)
C9 0.055(4) 0.055(4) 0.044(5) -0.013(3) 0.013(3) -0.009(4)
O5 0.052(5) 0.053(6) 0.062(5) -0.018(5) -0.017(4) 0.010(5)
N1 0.039(5) 0.043(6) 0.062(6) 0.011(5) -0.018(4) -0.014(5)
C12 0.044(4) 0.051(5) 0.056(5) 0.002(4) -0.005(4) -0.003(4)
C10 0.060(3) 0.060(5) 0.060(3) 0.000 -0.011(4) 0.000
C11 0.058(4) 0.051(6) 0.058(4) -0.002(4) -0.016(5) -0.002(4)

loop_
_atom_type_symbol
_atom_type_description
_atom_type_scat_dispersion_real
_atom_type_scat_dispersion_imag
_atom_type_scat_source
C C 0.0033 0.0016 'International Tables Vol C Tables 4.2.6.8 and 6.1.1.4'
H H 0.0000 0.0000 'International Tables Vol C Tables 4.2.6.8 and 6.1.1.4'
N N 0.0061 0.0033 'International Tables Vol C Tables 4.2.6.8 and 6.1.1.4'
O O 0.0106 0.0060 'International Tables Vol C Tables 4.2.6.8 and 6.1.1.4'
Zn Zn 0.2839 1.4301 'International Tables Vol C Tables 4.2.6.8 and 6.1.1.4'

loop_
_geom_angle_atom_site_label_1
_geom_angle_atom_site_label_2
_geom_angle_atom_site_label_3
_geom_angle
_geom_angle_site_symmetry_1
_geom_angle_site_symmetry_3
O5 Zn1 O1 118.1(5) 3_557 .
O5 Zn1 O3 118.3(4) 3_557 35_466
O1 Zn1 O3 112.0(2) . 35_466
O5 Zn1 O4 105.6(5) 3_557 .
O1 Zn1 O4 93.8(2) . .
O3 Zn1 O4 104.5(2) 35_466 .
O5 Zn1 N1 13.8(6) 3_557 .
O1 Zn1 N1 124.4(6) . .
O3 Zn1 N1 105.2(5) 35_466 .
O4 Zn1 N1 115.3(6) . .
C1 O1 Zn1 126.1(5) . .
C6 O3 Zn1 135.1(5) . 32_656
C7 O4 Zn1 134.2(5) . .
O1 C1 O2 125.3(7) . .
O1 C1 C3 117.1(6) . .
O2 C1 C3 117.6(8) . .
C3 C2 C3 118.2(8) . 14_665
C3 C2 H2 120.9 . .
C3 C2 H2 120.9 14_665 .
C4 C3 C2 120.9(6) . .
C4 C3 C1 122.0(6) . .
C2 C3 C1 117.0(6) . .
C5 C4 C3 119.3(6) . .
C5 C4 H4 120.3 . .
C3 C4 H4 120.3 . .
C4 C5 C4 121.4(9) 14_665 .
C4 C5 C6 119.3(4) 14_665 .
C4 C5 C6 119.3(4) . .
O3 C6 O3 124.6(8) . 14_665
O3 C6 C5 117.7(4) . .
O3 C6 C5 117.7(4) 14_665 .
O4 C7 O4 126.3(8) 21_456 .
O4 C7 C8 116.8(4) 21_456 .
O4 C7 C8 116.8(4) . .
C9 C8 C9 116.8(9) 6_467 .
C9 C8 C7 121.6(5) 6_467 .
C9 C8 C7 121.6(5) . .
C8 C9 C8 123.2(9) 12_676 .
C8 C9 H9 118.4 12_676 .
C8 C9 H9 118.4 . .
N1 O5 C11 64(3) 3_557 .
N1 O5 C12 86(3) 3_557 3_557
C11 O5 C12 66.3(10) . 3_557
N1 O5 Zn1 94(3) 3_557 3_557
C11 O5 Zn1 139.6(13) . 3_557
C12 O5 Zn1 150.4(13) 3_557 3_557
O5 N1 C11 91(4) 3_557 3_557
O5 N1 C12 73(3) 3_557 .
C11 N1 C12 67.1(12) 3_557 .
O5 N1 N1 107(4) 3_557 21_456
C11 N1 N1 35.4(12) 3_557 21_456
C12 N1 N1 102.2(10) . 21_456
O5 N1 Zn1 72(3) 3_557 .
C11 N1 Zn1 141.0(17) 3_557 .
C12 N1 Zn1 133.9(12) . .
N1 N1 Zn1 115.5(5) 21_456 .
O5 C12 N1 21.4(9) 3_557 .
O5 C12 C11 53.1(9) 3_557 3_557
N1 C12 C11 46.5(10) . 3_557
O5 C12 C10 121.8(12) 3_557 .
N1 C12 C10 114.7(12) . .
C11 C12 C10 69.7(8) 3_557 .
O5 C12 C12 169.4(9) 3_557 23_656
N1 C12 C12 162.8(9) . 23_656
C11 C12 C12 121.5(7) 3_557 23_656
C10 C12 C12 51.9(5) . 23_656
C12 C10 C12 176.0(17) 21_456 23_656
C12 C10 C12 103.6(10) 21_456 .
C12 C10 C12 76.3(10) 23_656 .
C12 C10 C12 76.3(10) 21_456 3_557
C12 C10 C12 103.6(10) 23_656 3_557
C12 C10 C12 176.0(17) . 3_557
C12 C10 C11 128.2(5) 21_456 .
C12 C10 C11 51.9(5) 23_656 .
C12 C10 C11 128.2(5) . .
C12 C10 C11 51.9(5) 3_557 .
C12 C10 C11 51.9(5) 21_456 3_557
C12 C10 C11 128.2(5) 23_656 3_557
C12 C10 C11 51.9(5) . 3_557
C12 C10 C11 128.2(5) 3_557 3_557
C11 C10 C11 179.1(19) . 3_557
N1 C11 N1 109(2) 3_557 23_656
N1 C11 O5 24.6(11) 3_557 .
N1 C11 O5 119.0(15) 23_656 .
N1 C11 O5 119.0(15) 3_557 21_456
N1 C11 O5 24.6(11) 23_656 21_456
O5 C11 O5 118(2) . 21_456
N1 C11 C12 66.4(10) 3_557 3_557
N1 C11 C12 171(2) 23_656 3_557
O5 C11 C12 60.6(9) . 3_557
O5 C11 C12 165(2) 21_456 3_557
N1 C11 C12 171(2) 3_557 23_656
N1 C11 C12 66.4(10) 23_656 23_656
O5 C11 C12 165(2) . 23_656
O5 C11 C12 60.6(9) 21_456 23_656
C12 C11 C12 116.6(15) 3_557 23_656
N1 C11 C10 123.0(12) 3_557 .
N1 C11 C10 123.0(12) 23_656 .
O5 C11 C10 118.0(10) . .
O5 C11 C10 118.0(10) 21_456 .
C12 C11 C10 58.4(7) 3_557 .
C12 C11 C10 58.4(7) 23_656 .

loop_
_geom_bond_atom_site_label_1
_geom_bond_atom_site_label_2
_geom_bond_distance
_geom_bond_site_symmetry_2
Zn1 O5 1.887(14) 3_557
Zn1 O1 1.917(4) .
Zn1 O3 1.950(4) 35_466
Zn1 O4 1.964(4) .
Zn1 N1 1.981(15) .
O1 C1 1.197(9) .
O2 C1 1.220(10) .
O3 C6 1.245(6) .
O3 Zn1 1.950(4) 32_656
O4 C7 1.219(6) .
C1 C3 1.533(9) .
C2 C3 1.404(8) .
C2 C3 1.404(8) 14_665
C2 H2 0.9300 .
C3 C4 1.397(9) .
C4 C5 1.381(8) .
C4 H4 0.9300 .
C5 C4 1.381(8) 14_665
C5 C6 1.483(12) .
C6 O3 1.245(6) 14_665
C7 O4 1.219(6) 21_456
C7 C8 1.518(12) .
C8 C9 1.376(6) 6_467
C8 C9 1.376(6) .
C9 C8 1.376(6) 12_676
C9 H9 0.9300 .
O5 N1 0.473(19) 3_557
O5 C11 1.139(14) .
O5 C12 1.24(2) 3_557
O5 Zn1 1.887(14) 3_557
N1 O5 0.473(19) 3_557
N1 C11 1.026(19) 3_557
N1 C12 1.296(16) .
N1 N1 1.67(4) 21_456
C12 O5 1.24(2) 3_557
C12 C11 1.303(14) 3_557
C12 C10 1.412(11) .
C12 C12 1.74(2) 23_656
C10 C12 1.412(11) 21_456
C10 C12 1.412(11) 23_656
C10 C12 1.412(11) 3_557
C10 C11 1.554(14) .
C10 C11 1.554(14) 3_557
C11 N1 1.026(19) 3_557
C11 N1 1.026(19) 23_656
C11 O5 1.139(14) 21_456
C11 C12 1.303(14) 3_557
C11 C12 1.303(14) 23_656

loop_
_geom_torsion_atom_site_label_1
_geom_torsion_atom_site_label_2
_geom_torsion_atom_site_label_3
_geom_torsion_atom_site_label_4
_geom_torsion
_geom_torsion_site_symmetry_1
_geom_torsion_site_symmetry_4
O5 Zn1 O1 C1 -94.2(9) 3_557 .
O3 Zn1 O1 C1 48.5(8) 35_466 .
O4 Zn1 O1 C1 155.8(7) . .
N1 Zn1 O1 C1 -79.8(9) . .
O5 Zn1 O4 C7 66.0(10) 3_557 .
O1 Zn1 O4 C7 -173.3(9) . .
O3 Zn1 O4 C7 -59.5(9) 35_466 .
N1 Zn1 O4 C7 55.5(10) . .
Zn1 O1 C1 O2 15.9(15) . .
Zn1 O1 C1 C3 -164.8(5) . .
C3 C2 C3 C4 -1.4(15) 14_665 .
C3 C2 C3 C1 175.5(7) 14_665 .
O1 C1 C3 C4 -169.5(8) . .
O2 C1 C3 C4 9.8(14) . .
O1 C1 C3 C2 13.7(13) . .
O2 C1 C3 C2 -167.0(10) . .
C2 C3 C4 C5 0.6(13) . .
C1 C3 C4 C5 -176.1(8) . .
C3 C4 C5 C4 0.3(16) . 14_665
C3 C4 C5 C6 -179.4(8) . .
Zn1 O3 C6 O3 6.6(17) 32_656 14_665
Zn1 O3 C6 C5 -169.7(7) 32_656 .
C4 C5 C6 O3 -1.6(14) 14_665 .
C4 C5 C6 O3 178.1(9) . .
C4 C5 C6 O3 -178.1(9) 14_665 14_665
C4 C5 C6 O3 1.6(14) . 14_665
Zn1 O4 C7 O4 -13.4(18) . 21_456
Zn1 O4 C7 C8 171.7(6) . .
O4 C7 C8 C9 4.1(15) 21_456 6_467
O4 C7 C8 C9 179.6(9) . 6_467
O4 C7 C8 C9 -179.6(9) 21_456 .
O4 C7 C8 C9 -4.1(15) . .
C9 C8 C9 C8 2(2) 6_467 12_676
C7 C8 C9 C8 -174.5(7) . 12_676
O1 Zn1 N1 O5 -67(4) . 3_557
O3 Zn1 N1 O5 162(4) 35_466 3_557
O4 Zn1 N1 O5 48(4) . 3_557
O5 Zn1 N1 C11 -68(4) 3_557 3_557
O1 Zn1 N1 C11 -135(3) . 3_557
O3 Zn1 N1 C11 94(3) 35_466 3_557
O4 Zn1 N1 C11 -21(3) . 3_557
O5 Zn1 N1 C12 41(3) 3_557 .
O1 Zn1 N1 C12 -26(2) . .
O3 Zn1 N1 C12 -156.8(17) 35_466 .
O4 Zn1 N1 C12 88.6(19) . .
O5 Zn1 N1 N1 -101(4) 3_557 21_456
O1 Zn1 N1 N1 -167.4(2) . 21_456
O3 Zn1 N1 N1 61.6(3) 35_466 21_456
O4 Zn1 N1 N1 -53.0(4) . 21_456
C11 N1 C12 O5 99(4) 3_557 3_557
N1 N1 C12 O5 104(4) 21_456 3_557
Zn1 N1 C12 O5 -41(3) . 3_557
O5 N1 C12 C11 -99(4) 3_557 3_557
N1 N1 C12 C11 5.2(15) 21_456 3_557
Zn1 N1 C12 C11 -140(2) . 3_557
O5 N1 C12 C10 -115(4) 3_557 .
C11 N1 C12 C10 -15.6(19) 3_557 .
N1 N1 C12 C10 -10.5(13) 21_456 .
Zn1 N1 C12 C10 -155.5(14) . .
O5 N1 C12 C12 -150(3) 3_557 23_656
C11 N1 C12 C12 -51(4) 3_557 23_656
N1 N1 C12 C12 -46(3) 21_456 23_656
Zn1 N1 C12 C12 169.1(18) . 23_656
O5 C12 C10 C12 -6(2) 3_557 21_456
N1 C12 C10 C12 17(2) . 21_456
C11 C12 C10 C12 4.6(17) 3_557 21_456
C12 C12 C10 C12 -175.9(17) 23_656 21_456
O5 C12 C10 C12 169.7(10) 3_557 23_656
N1 C12 C10 C12 -167.4(10) . 23_656
C11 C12 C10 C12 -179.4(12) 3_557 23_656
O5 C12 C10 C12 81.2(14) 3_557 3_557
N1 C12 C10 C12 104.1(13) . 3_557
C11 C12 C10 C12 92.1(11) 3_557 3_557
C12 C12 C10 C12 -88.4(7) 23_656 3_557
O5 C12 C10 C11 170.2(16) 3_557 .
N1 C12 C10 C11 -166.9(16) . .
C11 C12 C10 C11 -179(2) 3_557 .
C12 C12 C10 C11 0.6(12) 23_656 .
O5 C12 C10 C11 -10.9(15) 3_557 3_557
N1 C12 C10 C11 12.0(15) . 3_557
C12 C12 C10 C11 179.4(12) 23_656 3_557
C12 O5 C11 N1 97(4) 3_557 3_557
Zn1 O5 C11 N1 -64(3) 3_557 3_557
N1 O5 C11 N1 72(5) 3_557 23_656
C12 O5 C11 N1 169(3) 3_557 23_656
Zn1 O5 C11 N1 8(4) 3_557 23_656
N1 O5 C11 O5 100(4) 3_557 21_456
C12 O5 C11 O5 -163(3) 3_557 21_456
Zn1 O5 C11 O5 36(4) 3_557 21_456
N1 O5 C11 C12 -97(4) 3_557 3_557
Zn1 O5 C11 C12 -162(2) 3_557 3_557
N1 O5 C11 C12 179(100) 3_557 23_656
C12 O5 C11 C12 -84(6) 3_557 23_656
Zn1 O5 C11 C12 115(5) 3_557 23_656
N1 O5 C11 C10 -109(4) 3_557 .
C12 O5 C11 C10 -11.2(16) 3_557 .
Zn1 O5 C11 C10 -172.8(13) 3_557 .
C12 C10 C11 N1 -16(3) 21_456 3_557
C12 C10 C11 N1 169(3) 23_656 3_557
C12 C10 C11 N1 168(2) . 3_557
C12 C10 C11 N1 -16.6(19) 3_557 3_557
C11 C10 C11 N1 76(2) 3_557 3_557
C12 C10 C11 N1 -168(2) 21_456 23_656
C12 C10 C11 N1 16.6(19) 23_656 23_656
C12 C10 C11 N1 16(3) . 23_656
C12 C10 C11 N1 -169(3) 3_557 23_656
C11 C10 C11 N1 -76(3) 3_557 23_656
C12 C10 C11 O5 12(3) 21_456 .
C12 C10 C11 O5 -163(3) 23_656 .
C12 C10 C11 O5 -163.5(18) . .
C12 C10 C11 O5 11.4(16) 3_557 .
C11 C10 C11 O5 104(2) 3_557 .
C12 C10 C11 O5 163.5(18) 21_456 21_456
C12 C10 C11 O5 -11.4(16) 23_656 21_456
C12 C10 C11 O5 -12(3) . 21_456
C12 C10 C11 O5 163(3) 3_557 21_456
C11 C10 C11 O5 -104(2) 3_557 21_456
C12 C10 C11 C12 0.7(15) 21_456 3_557
C12 C10 C11 C12 -174(2) 23_656 3_557
C12 C10 C11 C12 -175(2) . 3_557
C11 C10 C11 C12 92.9(12) 3_557 3_557
C12 C10 C11 C12 175(2) 21_456 23_656
C12 C10 C11 C12 -0.7(15) . 23_656
C12 C10 C11 C12 174(2) 3_557 23_656
C11 C10 C11 C12 -92.9(14) 3_557 23_656

loop_
_platon_squeeze_void_nr
_platon_squeeze_void_average_x
_platon_squeeze_void_average_y
_platon_squeeze_void_average_z
_platon_squeeze_void_volume
_platon_squeeze_void_count_electrons
_platon_squeeze_void_content
1 0.002 -0.074 -0.015 14671 2406 ' '
